data_7223935
loop_
_publ_author_name
'Alaparthi, Madhubabu'
'Mariappan, Kadarkaraisamy'
'Dufek, Eric John'
'Hoffman, Mariah'
'Sykes, Andrew'

_publ_section_title
;
 A New Detection Mechanism involving Keto-Enol Tautomerization: Selective
 Fluorescence Detection of Al(III) by Dehydration of Secondary Alcohols in
 Mixed DMSO/Aqueous Media
;
_journal_name_full 'RSC Adv.'
_journal_paper_doi 10.1039/C5RA23937K
_journal_year 2016
_chemical_formula_moiety 'C22 H24 O6'
_chemical_formula_sum 'C22 H24 O6'
_chemical_formula_weight 384.41
_chemical_name_common CE-ANTHRONE
_chemical_name_systematic
;
 ?
;
_space_group_crystal_system monoclinic
_space_group_IT_number 14
_space_group_name_Hall '-P 2yn'
_space_group_name_H-M_alt 'P 1 21/n 1'
_symmetry_space_group_name_Hall '-P 2yn'
_symmetry_space_group_name_H-M 'P 1 21/n 1'
_atom_sites_solution_hydrogens geom
_audit_creation_method SHELXL-2014
_audit_update_record
;
2015-11-12 deposited with the CCDC.
2016-01-14 downloaded from the CCDC.
;
_cell_angle_alpha 90
_cell_angle_beta 96.7520(10)
_cell_angle_gamma 90
_cell_formula_units_Z 8
_cell_length_a 12.2726(5)
_cell_length_b 13.7003(6)
_cell_length_c 22.4713(10)
_cell_measurement_reflns_used 9808
_cell_measurement_temperature 100
_cell_measurement_theta_max 28.79
_cell_measurement_theta_min 2.24
_cell_volume 3752.1(3)
_computing_cell_refinement 'Bruker SAINT'
_computing_data_collection 'Bruker APEX2'
_computing_data_reduction 'Bruker SAINT'
_computing_molecular_graphics 'Bruker SHELXTL'
_computing_publication_material 'Bruker SHELXTL'
_computing_structure_refinement 'SHELXL-2014 (Sheldrick 2014)'
_computing_structure_solution 'SHELXS-97 (Sheldrick 2008)'
_diffrn_ambient_temperature 100
_diffrn_measured_fraction_theta_full 1.000
_diffrn_measured_fraction_theta_max 0.943
_diffrn_measurement_device_type 'Bruker APEX-II CCD'
_diffrn_measurement_method '\f and \w scans'
_diffrn_radiation_type MoK\a
_diffrn_radiation_wavelength 0.71073
_diffrn_reflns_av_R_equivalents 0.0250
_diffrn_reflns_av_unetI/netI 0.0194
_diffrn_reflns_laue_measured_fraction_full 1.000
_diffrn_reflns_laue_measured_fraction_max 0.943
_diffrn_reflns_limit_h_max 16
_diffrn_reflns_limit_h_min -16
_diffrn_reflns_limit_k_max 18
_diffrn_reflns_limit_k_min -18
_diffrn_reflns_limit_l_max 30
_diffrn_reflns_limit_l_min -30
_diffrn_reflns_number 45084
_diffrn_reflns_point_group_measured_fraction_full 1.000
_diffrn_reflns_point_group_measured_fraction_max 0.943
_diffrn_reflns_theta_full 25.242
_diffrn_reflns_theta_max 28.973
_diffrn_reflns_theta_min 1.744
_exptl_absorpt_coefficient_mu 0.099
_exptl_absorpt_correction_T_max 0.995
_exptl_absorpt_correction_T_min 0.991
_exptl_absorpt_correction_type multi-scan
_exptl_absorpt_process_details SADABS
_exptl_crystal_colour ORANGE
_exptl_crystal_density_diffrn 1.361
_exptl_crystal_description CUBE
_exptl_crystal_F_000 1632
_exptl_crystal_size_max 0.090
_exptl_crystal_size_mid 0.060
_exptl_crystal_size_min 0.050
_refine_diff_density_max 0.357
_refine_diff_density_min -0.266
_refine_diff_density_rms 0.048
_refine_ls_extinction_method none
_refine_ls_goodness_of_fit_ref 1.016
_refine_ls_hydrogen_treatment constr
_refine_ls_matrix_type full
_refine_ls_number_parameters 505
_refine_ls_number_reflns 9382
_refine_ls_number_restraints 0
_refine_ls_restrained_S_all 1.016
_refine_ls_R_factor_all 0.0467
_refine_ls_R_factor_gt 0.0381
_refine_ls_shift/su_max 0.001
_refine_ls_shift/su_mean 0.000
_refine_ls_structure_factor_coef Fsqd
_refine_ls_weighting_details 'w=1/[\s^2^(Fo^2^)+(0.0514P)^2^+1.4023P] where P=(Fo^2^+2Fc^2^)/3'
_refine_ls_weighting_scheme calc
_refine_ls_wR_factor_gt 0.0959
_refine_ls_wR_factor_ref 0.1025
_reflns_Friedel_coverage 0.000
_reflns_number_gt 7974
_reflns_number_total 9382
_reflns_threshold_expression 'I > 2\s(I)'
_cod_data_source_file c5ra23937k2.cif
_cod_data_source_block 4
_cod_depositor_comments
;
The following automatic conversions were performed:

'_exptl_absorpt_correction_type' value 'MULTI-SCAN' changed to
'multi-scan' according to
/usr/data/users/saulius/crontab/automatic-downloads/rss-feeds/RSC/lib/dictionaries/cif_core.dic
dictionary named 'cif_core.dic' version 2.4.2 from 2011-04-26.

Automatic conversion script
Id: cif_fix_values 4268 2015-11-12 08:31:59Z antanas 
;
_cod_database_code 7223935
_shelx_space_group_comment
;
The symmetry employed for this shelxl refinement is uniquely defined
by the following loop, which should always be used as a source of
symmetry information in preference to the above space-group names.
They are only intended as comments.
;
_shelx_estimated_absorpt_t_min 0.991
_shelx_estimated_absorpt_t_max 0.995
_shelxl_version_number 2014-1

loop_
_space_group_symop_operation_xyz
'x, y, z'
'-x+1/2, y+1/2, -z+1/2'
'-x, -y, -z'
'x-1/2, -y-1/2, z-1/2'

loop_
_atom_site_label
_atom_site_type_symbol
_atom_site_fract_x
_atom_site_fract_y
_atom_site_fract_z
_atom_site_U_iso_or_equiv
_atom_site_adp_type
_atom_site_occupancy
_atom_site_site_symmetry_order
_atom_site_calc_flag
_atom_site_refinement_flags_posn
_atom_site_refinement_flags_adp
C23 C 0.32591(8) 0.52885(8) 0.52957(5) 0.0147(2) Uani 1 1 d . .
C24 C 0.29609(9) 0.60074(8) 0.56828(5) 0.0181(2) Uani 1 1 d . .
H24 H 0.2492 0.6509 0.5538 0.022 Uiso 1 1 calc R U
C25 C 0.33707(9) 0.59719(8) 0.62904(5) 0.0205(2) Uani 1 1 d . .
H25 H 0.3168 0.6449 0.6550 0.025 Uiso 1 1 calc R U
C26 C 0.40716(9) 0.52364(8) 0.65056(5) 0.0194(2) Uani 1 1 d . .
H26 H 0.4359 0.5229 0.6907 0.023 Uiso 1 1 calc R U
C27 C 0.60521(9) 0.21445(9) 0.61864(5) 0.0202(2) Uani 1 1 d . .
H27 H 0.6309 0.2123 0.6592 0.024 Uiso 1 1 calc R U
C28 C 0.63373(9) 0.14226(8) 0.58055(5) 0.0220(2) Uani 1 1 d . .
H28 H 0.6782 0.0910 0.5959 0.026 Uiso 1 1 calc R U
C29 C 0.59684(9) 0.14488(8) 0.51920(5) 0.0206(2) Uani 1 1 d . .
H29 H 0.6172 0.0963 0.4938 0.025 Uiso 1 1 calc R U
C30 C 0.52927(8) 0.22117(8) 0.49663(5) 0.0168(2) Uani 1 1 d . .
C31 C 0.50797(9) 0.36917(8) 0.63700(5) 0.0179(2) Uani 1 1 d . .
C32 C 0.42205(8) 0.37390(7) 0.50807(4) 0.0148(2) Uani 1 1 d . .
32B H 0.4554 0.4048 0.4759 0.018 Uiso 1 1 calc R U
32A H 0.3542 0.3438 0.4906 0.018 Uiso 1 1 calc R U
C36 C 0.39503(8) 0.45120(7) 0.55107(5) 0.01394(19) Uani 1 1 d . .
C35 C 0.43534(8) 0.44955(8) 0.61187(5) 0.0157(2) Uani 1 1 d . .
C34 C 0.53692(8) 0.29142(8) 0.59555(5) 0.0162(2) Uani 1 1 d . .
C33 C 0.49755(8) 0.29517(8) 0.53475(5) 0.0148(2) Uani 1 1 d . .
C44 C 0.52362(9) 0.16700(8) 0.39438(5) 0.0215(2) Uani 1 1 d . .
H44A H 0.4974 0.1012 0.4000 0.026 Uiso 1 1 calc R U
H44B H 0.6031 0.1658 0.3979 0.026 Uiso 1 1 calc R U
C43 C 0.47758(9) 0.20553(9) 0.33403(5) 0.0212(2) Uani 1 1 d . .
H43A H 0.4934 0.2747 0.3315 0.025 Uiso 1 1 calc R U
H43B H 0.5112 0.1720 0.3028 0.025 Uiso 1 1 calc R U
C42 C 0.30689(10) 0.24812(8) 0.27908(5) 0.0219(2) Uani 1 1 d . .
H42A H 0.2413 0.2143 0.2617 0.026 Uiso 1 1 calc R U
H42B H 0.3544 0.2566 0.2479 0.026 Uiso 1 1 calc R U
C41 C 0.27532(9) 0.34758(9) 0.30139(5) 0.0209(2) Uani 1 1 d . .
H41A H 0.2433 0.3415 0.3387 0.025 Uiso 1 1 calc R U
H41B H 0.3391 0.3898 0.3080 0.025 Uiso 1 1 calc R U
C40 C 0.17772(10) 0.48768(8) 0.25815(5) 0.0214(2) Uani 1 1 d . .
H40A H 0.1526 0.5111 0.2181 0.026 Uiso 1 1 calc R U
H40B H 0.2462 0.5206 0.2717 0.026 Uiso 1 1 calc R U
C39 C 0.09334(9) 0.51440(9) 0.29960(5) 0.0205(2) Uani 1 1 d . .
H39A H 0.0664 0.5796 0.2896 0.025 Uiso 1 1 calc R U
H39B H 0.0317 0.4699 0.2922 0.025 Uiso 1 1 calc R U
C38 C 0.20185(9) 0.59308(8) 0.37882(5) 0.0177(2) Uani 1 1 d . .
H38A H 0.1682 0.6522 0.3614 0.021 Uiso 1 1 calc R U
H38B H 0.2718 0.5844 0.3634 0.021 Uiso 1 1 calc R U
C37 C 0.22018(8) 0.60297(8) 0.44574(5) 0.0166(2) Uani 1 1 d . .
37B H 0.2531 0.6658 0.4566 0.020 Uiso 1 1 calc R U
H37A H 0.1507 0.5988 0.4622 0.020 Uiso 1 1 calc R U
C8 C 0.99633(8) 0.27897(8) 0.47188(5) 0.0168(2) Uani 1 1 d . .
C7 C 1.05490(9) 0.36548(8) 0.48158(5) 0.0210(2) Uani 1 1 d . .
H6 H 1.0692 0.4043 0.4494 0.025 Uiso 1 1 calc R U
C6 C 1.09211(9) 0.39330(9) 0.54037(6) 0.0234(2) Uani 1 1 d . .
H5 H 1.1307 0.4514 0.5472 0.028 Uiso 1 1 calc R U
C5 C 1.07253(9) 0.33612(9) 0.58838(5) 0.0221(2) Uani 1 1 d . .
H4 H 1.0977 0.3556 0.6272 0.027 Uiso 1 1 calc R U
C4 C 0.91951(10) 0.03341(9) 0.66821(5) 0.0229(2) Uani 1 1 d . .
H3 H 0.9452 0.0528 0.7070 0.027 Uiso 1 1 calc R U
C3 C 0.86424(10) -0.05342(9) 0.65855(5) 0.0246(2) Uani 1 1 d . .
H2 H 0.8527 -0.0925 0.6911 0.030 Uiso 1 1 calc R U
C2 C 0.82507(9) -0.08384(8) 0.60065(5) 0.0223(2) Uani 1 1 d . .
H1 H 0.7871 -0.1424 0.5946 0.027 Uiso 1 1 calc R U
C1 C 0.84353(9) -0.02548(8) 0.55218(5) 0.0173(2) Uani 1 1 d . .
C9 C 0.99403(9) 0.18746(9) 0.63069(5) 0.0193(2) Uani 1 1 d . .
C10 C 0.91378(9) 0.12537(8) 0.50711(5) 0.0157(2) Uani 1 1 d . .
10A H 0.8417 0.1411 0.4869 0.019 Uiso 1 1 calc R U
10B H 0.9516 0.0870 0.4796 0.019 Uiso 1 1 calc R U
C14 C 0.97581(8) 0.21855(8) 0.52026(5) 0.0149(2) Uani 1 1 d . .
C13 C 1.01427(8) 0.24814(8) 0.57832(5) 0.0172(2) Uani 1 1 d . .
C12 C 0.93721(9) 0.09293(8) 0.61922(5) 0.0178(2) Uani 1 1 d . .
C11 C 0.89982(8) 0.06405(8) 0.56083(5) 0.0156(2) Uani 1 1 d . .
C15 C 0.74428(9) -0.13331(8) 0.48156(5) 0.0217(2) Uani 1 1 d . .
H15A H 0.6779 -0.1291 0.5009 0.026 Uiso 1 1 calc R U
H15B H 0.7849 -0.1907 0.4966 0.026 Uiso 1 1 calc R U
C16 C 0.71641(9) -0.13986(8) 0.41506(6) 0.0224(2) Uani 1 1 d . .
H16B H 0.7827 -0.1340 0.3957 0.027 Uiso 1 1 calc R U
H16A H 0.6831 -0.2026 0.4044 0.027 Uiso 1 1 calc R U
C17 C 0.60361(9) -0.07159(9) 0.33333(5) 0.0248(2) Uani 1 1 d . .
H17A H 0.5377 -0.0325 0.3251 0.030 Uiso 1 1 calc R U
H17B H 0.5836 -0.1390 0.3245 0.030 Uiso 1 1 calc R U
C18 C 0.68496(10) -0.03962(9) 0.29185(5) 0.0240(2) Uani 1 1 d . .
H18B H 0.7565 -0.0674 0.3049 0.029 Uiso 1 1 calc R U
H18A H 0.6616 -0.0625 0.2515 0.029 Uiso 1 1 calc R U
C19 C 0.76514(10) 0.09607(9) 0.25207(5) 0.0248(2) Uani 1 1 d . .
H19A H 0.7421 0.0706 0.2123 0.030 Uiso 1 1 calc R U
H19B H 0.8383 0.0717 0.2650 0.030 Uiso 1 1 calc R U
C20 C 0.76717(10) 0.20602(9) 0.24999(5) 0.0254(2) Uani 1 1 d . .
H20A H 0.8058 0.2261 0.2168 0.031 Uiso 1 1 calc R U
H20B H 0.6923 0.2295 0.2420 0.031 Uiso 1 1 calc R U
C21 C 0.93379(9) 0.24271(9) 0.31087(5) 0.0226(2) Uani 1 1 d . .
H21A H 0.9636 0.2684 0.2759 0.027 Uiso 1 1 calc R U
H21B H 0.9544 0.1745 0.3153 0.027 Uiso 1 1 calc R U
C22 C 0.97893(10) 0.29853(9) 0.36552(5) 0.0217(2) Uani 1 1 d . .
H22A H 1.0577 0.3062 0.3664 0.026 Uiso 1 1 calc R U
H22B H 0.9459 0.3629 0.3652 0.026 Uiso 1 1 calc R U
O7 O 0.54337(7) 0.36769(7) 0.69048(4) 0.02756(19) Uani 1 1 d . .
O9 O 0.48683(6) 0.23166(6) 0.43817(3) 0.01927(16) Uani 1 1 d . .
O8 O 0.29162(6) 0.52579(5) 0.46944(3) 0.01683(16) Uani 1 1 d . .
O10 O 0.13274(6) 0.51178(6) 0.36205(3) 0.01817(16) Uani 1 1 d . .
O11 O 0.36180(6) 0.19018(6) 0.32594(4) 0.02141(17) Uani 1 1 d . .
O12 O 0.19757(7) 0.38568(6) 0.25550(4) 0.02691(19) Uani 1 1 d . .
O1 O 1.02347(7) 0.21550(7) 0.68207(4) 0.0297(2) Uani 1 1 d . .
O2 O 0.80961(6) -0.04738(6) 0.49369(4) 0.02013(17) Uani 1 1 d . .
O3 O 0.95412(7) 0.24477(6) 0.41700(3) 0.01938(16) Uani 1 1 d . .
O4 O 0.64235(6) -0.06373(6) 0.39535(4) 0.02270(18) Uani 1 1 d . .
O5 O 0.81758(7) 0.25149(6) 0.30324(4) 0.02238(17) Uani 1 1 d . .
O6 O 0.69176(7) 0.06376(6) 0.29224(4) 0.02362(18) Uani 1 1 d . .

loop_
_atom_site_aniso_label
_atom_site_aniso_U_11
_atom_site_aniso_U_22
_atom_site_aniso_U_33
_atom_site_aniso_U_23
_atom_site_aniso_U_13
_atom_site_aniso_U_12
C23 0.0117(4) 0.0163(5) 0.0162(5) -0.0009(4) 0.0015(4) -0.0029(4)
C24 0.0148(5) 0.0165(5) 0.0233(5) -0.0027(4) 0.0038(4) -0.0005(4)
C25 0.0197(5) 0.0211(5) 0.0216(5) -0.0077(4) 0.0070(4) -0.0041(4)
C26 0.0186(5) 0.0245(6) 0.0154(5) -0.0034(4) 0.0036(4) -0.0056(4)
C27 0.0153(5) 0.0249(6) 0.0199(5) 0.0074(4) -0.0006(4) -0.0012(4)
C28 0.0160(5) 0.0202(5) 0.0295(6) 0.0077(4) 0.0017(4) 0.0034(4)
C29 0.0177(5) 0.0175(5) 0.0267(6) 0.0007(4) 0.0035(4) 0.0024(4)
C30 0.0140(5) 0.0170(5) 0.0190(5) 0.0006(4) 0.0013(4) -0.0007(4)
C31 0.0143(5) 0.0242(6) 0.0153(5) 0.0021(4) 0.0022(4) -0.0033(4)
C32 0.0143(5) 0.0158(5) 0.0139(5) 0.0000(4) 0.0006(4) 0.0016(4)
C36 0.0113(4) 0.0150(5) 0.0158(5) -0.0008(4) 0.0028(4) -0.0030(4)
C35 0.0131(5) 0.0191(5) 0.0153(5) -0.0001(4) 0.0030(4) -0.0037(4)
C34 0.0127(5) 0.0189(5) 0.0172(5) 0.0029(4) 0.0020(4) -0.0023(4)
C33 0.0116(4) 0.0150(5) 0.0178(5) 0.0019(4) 0.0017(4) -0.0014(4)
C44 0.0230(5) 0.0190(5) 0.0226(5) -0.0062(4) 0.0031(4) 0.0046(4)
C43 0.0211(5) 0.0220(6) 0.0209(5) -0.0050(4) 0.0046(4) -0.0012(4)
C42 0.0256(6) 0.0203(5) 0.0189(5) -0.0008(4) -0.0005(4) -0.0043(4)
C41 0.0213(5) 0.0232(6) 0.0175(5) -0.0010(4) -0.0010(4) 0.0003(4)
C40 0.0244(5) 0.0216(6) 0.0173(5) 0.0039(4) -0.0010(4) -0.0023(4)
C39 0.0182(5) 0.0248(6) 0.0175(5) 0.0055(4) -0.0028(4) -0.0033(4)
C38 0.0169(5) 0.0165(5) 0.0196(5) 0.0026(4) 0.0019(4) -0.0014(4)
C37 0.0151(5) 0.0144(5) 0.0201(5) 0.0011(4) 0.0012(4) 0.0021(4)
C8 0.0143(5) 0.0166(5) 0.0196(5) 0.0012(4) 0.0028(4) 0.0006(4)
C7 0.0180(5) 0.0178(5) 0.0278(6) 0.0036(4) 0.0052(4) -0.0025(4)
C6 0.0159(5) 0.0192(5) 0.0349(6) -0.0036(5) 0.0018(4) -0.0052(4)
C5 0.0159(5) 0.0244(6) 0.0253(6) -0.0056(4) -0.0008(4) -0.0016(4)
C4 0.0233(5) 0.0300(6) 0.0160(5) 0.0052(4) 0.0051(4) 0.0080(5)
C3 0.0271(6) 0.0258(6) 0.0230(6) 0.0109(5) 0.0116(5) 0.0084(5)
C2 0.0222(5) 0.0177(5) 0.0286(6) 0.0064(4) 0.0101(5) 0.0027(4)
C1 0.0149(5) 0.0175(5) 0.0200(5) 0.0036(4) 0.0043(4) 0.0023(4)
C9 0.0144(5) 0.0265(6) 0.0168(5) -0.0003(4) 0.0004(4) 0.0032(4)
C10 0.0162(5) 0.0157(5) 0.0150(5) 0.0024(4) 0.0013(4) -0.0017(4)
C14 0.0112(4) 0.0149(5) 0.0186(5) 0.0009(4) 0.0017(4) 0.0008(4)
C13 0.0117(4) 0.0198(5) 0.0200(5) -0.0006(4) 0.0007(4) 0.0016(4)
C12 0.0148(5) 0.0218(5) 0.0172(5) 0.0027(4) 0.0030(4) 0.0049(4)
C11 0.0125(4) 0.0173(5) 0.0174(5) 0.0035(4) 0.0035(4) 0.0032(4)
C15 0.0171(5) 0.0156(5) 0.0324(6) 0.0029(4) 0.0034(4) -0.0040(4)
C16 0.0174(5) 0.0158(5) 0.0338(6) -0.0032(4) 0.0020(4) -0.0009(4)
C17 0.0187(5) 0.0266(6) 0.0282(6) -0.0065(5) -0.0013(4) 0.0000(4)
C18 0.0229(6) 0.0217(6) 0.0268(6) -0.0069(5) 0.0008(4) 0.0024(4)
C19 0.0279(6) 0.0280(6) 0.0187(5) -0.0032(4) 0.0038(4) 0.0053(5)
C20 0.0281(6) 0.0278(6) 0.0198(5) 0.0031(5) 0.0003(5) 0.0052(5)
C21 0.0226(5) 0.0263(6) 0.0195(5) 0.0044(4) 0.0054(4) 0.0069(4)
C22 0.0237(5) 0.0222(6) 0.0198(5) 0.0076(4) 0.0055(4) -0.0003(4)
O7 0.0300(5) 0.0381(5) 0.0138(4) 0.0017(3) -0.0008(3) 0.0051(4)
O9 0.0217(4) 0.0183(4) 0.0173(4) -0.0038(3) 0.0004(3) 0.0059(3)
O8 0.0172(4) 0.0162(4) 0.0165(4) -0.0013(3) -0.0009(3) 0.0045(3)
O10 0.0188(4) 0.0198(4) 0.0153(4) 0.0035(3) -0.0008(3) -0.0044(3)
O11 0.0214(4) 0.0190(4) 0.0231(4) 0.0023(3) -0.0002(3) -0.0040(3)
O12 0.0316(5) 0.0219(4) 0.0240(4) -0.0025(3) -0.0099(3) 0.0007(3)
O1 0.0299(5) 0.0412(5) 0.0170(4) -0.0037(4) -0.0011(3) -0.0057(4)
O2 0.0213(4) 0.0171(4) 0.0219(4) 0.0024(3) 0.0017(3) -0.0062(3)
O3 0.0246(4) 0.0180(4) 0.0157(4) 0.0040(3) 0.0028(3) -0.0039(3)
O4 0.0188(4) 0.0229(4) 0.0258(4) -0.0037(3) 0.0000(3) 0.0031(3)
O5 0.0225(4) 0.0231(4) 0.0215(4) -0.0005(3) 0.0024(3) 0.0062(3)
O6 0.0253(4) 0.0213(4) 0.0249(4) -0.0036(3) 0.0056(3) 0.0042(3)

loop_
_atom_type_symbol
_atom_type_description
_atom_type_scat_dispersion_real
_atom_type_scat_dispersion_imag
_atom_type_scat_source
C C 0.0033 0.0016 'International Tables Vol C Tables 4.2.6.8 and 6.1.1.4'
H H 0.0000 0.0000 'International Tables Vol C Tables 4.2.6.8 and 6.1.1.4'
O O 0.0106 0.0060 'International Tables Vol C Tables 4.2.6.8 and 6.1.1.4'

loop_
_geom_angle_atom_site_label_1
_geom_angle_atom_site_label_2
_geom_angle_atom_site_label_3
_geom_angle
O8 C23 C24 124.49(9)
O8 C23 C36 114.72(9)
C24 C23 C36 120.78(10)
C23 C24 C25 119.64(10)
C23 C24 H24 120.2
C25 C24 H24 120.2
C26 C25 C24 120.46(10)
C26 C25 H25 119.8
C24 C25 H25 119.8
C25 C26 C35 120.04(10)
C25 C26 H26 120.0
C35 C26 H26 120.0
C28 C27 C34 119.47(10)
C28 C27 H27 120.3
C34 C27 H27 120.3
C27 C28 C29 121.07(10)
C27 C28 H28 119.5
C29 C28 H28 119.5
C30 C29 C28 119.19(10)
C30 C29 H29 120.4
C28 C29 H29 120.4
O9 C30 C29 125.04(10)
O9 C30 C33 114.08(9)
C29 C30 C33 120.87(10)
O7 C31 C34 121.21(10)
O7 C31 C35 120.74(10)
C34 C31 C35 118.05(9)
C36 C32 C33 115.09(9)
C36 C32 32B 108.5
C33 C32 32B 108.5
C36 C32 32A 108.5
C33 C32 32A 108.5
32B C32 32A 107.5
C35 C36 C23 118.47(9)
C35 C36 C32 122.67(9)
C23 C36 C32 118.86(9)
C36 C35 C26 120.56(10)
C36 C35 C31 120.74(9)
C26 C35 C31 118.70(9)
C33 C34 C27 120.72(10)
C33 C34 C31 120.45(9)
C27 C34 C31 118.83(10)
C34 C33 C30 118.65(9)
C34 C33 C32 122.96(9)
C30 C33 C32 118.39(9)
O9 C44 C43 106.66(9)
O9 C44 H44A 110.4
C43 C44 H44A 110.4
O9 C44 H44B 110.4
C43 C44 H44B 110.4
H44A C44 H44B 108.6
O11 C43 C44 109.06(9)
O11 C43 H43A 109.9
C44 C43 H43A 109.9
O11 C43 H43B 109.9
C44 C43 H43B 109.9
H43A C43 H43B 108.3
O11 C42 C41 111.93(9)
O11 C42 H42A 109.2
C41 C42 H42A 109.2
O11 C42 H42B 109.2
C41 C42 H42B 109.2
H42A C42 H42B 107.9
O12 C41 C42 105.44(9)
O12 C41 H41A 110.7
C42 C41 H41A 110.7
O12 C41 H41B 110.7
C42 C41 H41B 110.7
H41A C41 H41B 108.8
O12 C40 C39 113.32(9)
O12 C40 H40A 108.9
C39 C40 H40A 108.9
O12 C40 H40B 108.9
C39 C40 H40B 108.9
H40A C40 H40B 107.7
O10 C39 C40 114.84(9)
O10 C39 H39A 108.6
C40 C39 H39A 108.6
O10 C39 H39B 108.6
C40 C39 H39B 108.6
H39A C39 H39B 107.5
O10 C38 C37 110.52(8)
O10 C38 H38A 109.5
C37 C38 H38A 109.5
O10 C38 H38B 109.5
C37 C38 H38B 109.5
H38A C38 H38B 108.1
O8 C37 C38 108.57(8)
O8 C37 37B 110.0
C38 C37 37B 110.0
O8 C37 H37A 110.0
C38 C37 H37A 110.0
37B C37 H37A 108.4
O3 C8 C7 124.71(10)
O3 C8 C14 114.31(9)
C7 C8 C14 120.98(10)
C8 C7 C6 119.06(10)
C8 C7 H6 120.5
C6 C7 H6 120.5
C5 C6 C7 121.14(11)
C5 C6 H5 119.4
C7 C6 H5 119.4
C6 C5 C13 119.60(11)
C6 C5 H4 120.2
C13 C5 H4 120.2
C3 C4 C12 119.79(11)
C3 C4 H3 120.1
C12 C4 H3 120.1
C4 C3 C2 121.00(10)
C4 C3 H2 119.5
C2 C3 H2 119.5
C1 C2 C3 119.21(11)
C1 C2 H1 120.4
C3 C2 H1 120.4
O2 C1 C2 124.65(10)
O2 C1 C11 114.40(9)
C2 C1 C11 120.95(10)
O1 C9 C12 121.16(10)
O1 C9 C13 120.71(11)
C12 C9 C13 118.12(9)
C11 C10 C14 115.02(9)
C11 C10 10A 108.5
C14 C10 10A 108.5
C11 C10 10B 108.5
C14 C10 10B 108.5
10A C10 10B 107.5
C13 C14 C8 118.58(10)
C13 C14 C10 122.73(9)
C8 C14 C10 118.69(9)
C14 C13 C5 120.63(10)
C14 C13 C9 120.58(10)
C5 C13 C9 118.79(10)
C11 C12 C4 120.49(11)
C11 C12 C9 120.55(10)
C4 C12 C9 118.95(10)
C12 C11 C1 118.55(10)
C12 C11 C10 122.88(10)
C1 C11 C10 118.54(9)
O2 C15 C16 107.24(9)
O2 C15 H15A 110.3
C16 C15 H15A 110.3
O2 C15 H15B 110.3
C16 C15 H15B 110.3
H15A C15 H15B 108.5
O4 C16 C15 109.30(9)
O4 C16 H16B 109.8
C15 C16 H16B 109.8
O4 C16 H16A 109.8
C15 C16 H16A 109.8
H16B C16 H16A 108.3
O4 C17 C18 114.46(9)
O4 C17 H17A 108.6
C18 C17 H17A 108.6
O4 C17 H17B 108.6
C18 C17 H17B 108.6
H17A C17 H17B 107.6
O6 C18 C17 109.19(9)
O6 C18 H18B 109.8
C17 C18 H18B 109.8
O6 C18 H18A 109.8
C17 C18 H18A 109.8
H18B C18 H18A 108.3
O6 C19 C20 110.22(10)
O6 C19 H19A 109.6
C20 C19 H19A 109.6
O6 C19 H19B 109.6
C20 C19 H19B 109.6
H19A C19 H19B 108.1
O5 C20 C19 114.72(10)
O5 C20 H20A 108.6
C19 C20 H20A 108.6
O5 C20 H20B 108.6
C19 C20 H20B 108.6
H20A C20 H20B 107.6
O5 C21 C22 108.97(9)
O5 C21 H21A 109.9
C22 C21 H21A 109.9
O5 C21 H21B 109.9
C22 C21 H21B 109.9
H21A C21 H21B 108.3
O3 C22 C21 107.83(9)
O3 C22 H22A 110.1
C21 C22 H22A 110.1
O3 C22 H22B 110.1
C21 C22 H22B 110.1
H22A C22 H22B 108.5
C30 O9 C44 118.70(8)
C23 O8 C37 116.58(8)
C38 O10 C39 111.24(8)
C42 O11 C43 112.95(9)
C41 O12 C40 115.79(9)
C1 O2 C15 117.68(8)
C8 O3 C22 117.33(9)
C16 O4 C17 112.22(9)
C21 O5 C20 113.25(9)
C18 O6 C19 110.41(9)

loop_
_geom_bond_atom_site_label_1
_geom_bond_atom_site_label_2
_geom_bond_distance
C23 O8 1.3678(12)
C23 C24 1.3912(14)
C23 C36 1.4101(14)
C24 C25 1.3993(16)
C24 H24 0.9300
C25 C26 1.3753(17)
C25 H25 0.9300
C26 C35 1.4059(15)
C26 H26 0.9300
C27 C28 1.3797(17)
C27 C34 1.4076(15)
C27 H27 0.9300
C28 C29 1.4002(16)
C28 H28 0.9300
C29 C30 1.3923(15)
C29 H29 0.9300
C30 O9 1.3626(13)
C30 C33 1.4113(15)
C31 O7 1.2290(13)
C31 C34 1.4852(15)
C31 C35 1.4859(15)
C32 C36 1.4968(14)
C32 C33 1.5002(14)
C32 32B 0.9700
C32 32A 0.9700
C36 C35 1.3974(14)
C34 C33 1.3956(14)
C44 O9 1.4358(13)
C44 C43 1.5021(16)
C44 H44A 0.9700
C44 H44B 0.9700
C43 O11 1.4268(13)
C43 H43A 0.9700
C43 H43B 0.9700
C42 O11 1.4234(14)
C42 C41 1.5178(16)
C42 H42A 0.9700
C42 H42B 0.9700
C41 O12 1.4194(14)
C41 H41A 0.9700
C41 H41B 0.9700
C40 O12 1.4210(14)
C40 C39 1.5170(16)
C40 H40A 0.9700
C40 H40B 0.9700
C39 O10 1.4299(13)
C39 H39A 0.9700
C39 H39B 0.9700
C38 O10 1.4236(13)
C38 C37 1.5002(15)
C38 H38A 0.9700
C38 H38B 0.9700
C37 O8 1.4355(12)
C37 37B 0.9700
C37 H37A 0.9700
C8 O3 1.3632(13)
C8 C7 1.3900(15)
C8 C14 1.4125(14)
C7 C6 1.3992(17)
C7 H6 0.9300
C6 C5 1.3770(17)
C6 H5 0.9300
C5 C13 1.4061(15)
C5 H4 0.9300
C4 C3 1.3741(18)
C4 C12 1.4072(15)
C4 H3 0.9300
C3 C2 1.3965(18)
C3 H2 0.9300
C2 C1 1.3911(15)
C2 H1 0.9300
C1 O2 1.3647(13)
C1 C11 1.4099(15)
C9 O1 1.2302(14)
C9 C12 1.4791(16)
C9 C13 1.4855(15)
C10 C11 1.4969(14)
C10 C14 1.4979(14)
C10 10A 0.9700
C10 10B 0.9700
C14 C13 1.3944(15)
C12 C11 1.3954(15)
C15 O2 1.4324(13)
C15 C16 1.4959(17)
C15 H15A 0.9700
C15 H15B 0.9700
C16 O4 1.4196(14)
C16 H16B 0.9700
C16 H16A 0.9700
C17 O4 1.4227(14)
C17 C18 1.5088(17)
C17 H17A 0.9700
C17 H17B 0.9700
C18 O6 1.4187(14)
C18 H18B 0.9700
C18 H18A 0.9700
C19 O6 1.4188(15)
C19 C20 1.5074(17)
C19 H19A 0.9700
C19 H19B 0.9700
C20 O5 1.4243(14)
C20 H20A 0.9700
C20 H20B 0.9700
C21 O5 1.4214(14)
C21 C22 1.4965(17)
C21 H21A 0.9700
C21 H21B 0.9700
C22 O3 1.4340(12)
C22 H22A 0.9700
C22 H22B 0.9700
